data_4133146
loop_
_publ_author_name
'Mao, Lingling'
'Guo, Peijun'
'Kepenekian, Mika\"el'
'Hadar, Ido'
'Katan, Claudine'
'Even, Jacky'
'Schaller, Richard D.'
'Stoumpos, Constantinos C.'
'Kanatzidis, Mercouri G.'

_publ_section_title
;
 Structural Diversity in White-Light-Emitting Hybrid Lead Bromide
 Perovskites.
;
_journal_issue 40
_journal_name_full 'Journal of the American Chemical Society'
_journal_page_first 13078
_journal_page_last 13088
_journal_paper_doi 10.1021/jacs.8b08691
_journal_volume 140
_journal_year 2018
_chemical_formula_moiety 'Br5 Pb, Br4 Pb, Br, 3(C6 H16 N2)'
_chemical_formula_sum 'C18 H48 Br10 N6 Pb2'
_chemical_formula_weight 1562.10
_space_group_crystal_system triclinic
_space_group_IT_number 2
_space_group_name_Hall '-P 1'
_space_group_name_H-M_alt 'P -1'
_atom_sites_solution_hydrogens geom
_atom_sites_solution_primary direct
_audit_creation_date 2018-02-02
_audit_creation_method
;
Olex2 1.2
(compiled 2015.01.26 svn.r3150 for OlexSys, GUI svn.r4998)
;
_cell_angle_alpha 73.597(3)
_cell_angle_beta 84.960(3)
_cell_angle_gamma 88.793(3)
_cell_formula_units_Z 2
_cell_length_a 6.2455(4)
_cell_length_b 16.8901(10)
_cell_length_c 20.1013(11)
_cell_measurement_reflns_used 9851
_cell_measurement_temperature 250(2)
_cell_measurement_theta_max 28.43
_cell_measurement_theta_min 2.44
_cell_volume 2026.2(2)
_computing_molecular_graphics 'Olex2 (Dolomanov et al., 2009)'
_computing_publication_material 'Olex2 (Dolomanov et al., 2009)'
_computing_structure_refinement 'XL (Sheldrick, 2008)'
_computing_structure_solution 'XT (Sheldrick, 2015)'
_diffrn_ambient_temperature 249.96
_diffrn_measured_fraction_theta_full 0.986
_diffrn_measured_fraction_theta_max 0.980
_diffrn_measurement_device_type 'Bruker APEX-II CCD'
_diffrn_measurement_method '\f and \w scans'
_diffrn_radiation_type MoK\a
_diffrn_radiation_wavelength 0.71073
_diffrn_reflns_av_R_equivalents 0.0381
_diffrn_reflns_av_unetI/netI 0.0442
_diffrn_reflns_Laue_measured_fraction_full 0.986
_diffrn_reflns_Laue_measured_fraction_max 0.980
_diffrn_reflns_limit_h_max 8
_diffrn_reflns_limit_h_min -8
_diffrn_reflns_limit_k_max 22
_diffrn_reflns_limit_k_min -22
_diffrn_reflns_limit_l_max 26
_diffrn_reflns_limit_l_min -26
_diffrn_reflns_number 31554
_diffrn_reflns_point_group_measured_fraction_full 0.986
_diffrn_reflns_point_group_measured_fraction_max 0.980
_diffrn_reflns_theta_full 26.000
_diffrn_reflns_theta_max 28.432
_diffrn_reflns_theta_min 1.257
_diffrn_standards_number 0
_exptl_absorpt_coefficient_mu 18.177
_exptl_absorpt_correction_T_max 0.6710
_exptl_absorpt_correction_T_min 0.1228
_exptl_absorpt_correction_type numerical
_exptl_absorpt_process_details
;
SADABS-2016/2 (Bruker,2016/2) was used for absorption correction.
wR2(int) was 0.1282 before and 0.0521 after correction.
The Ratio of minimum to maximum transmission is 0.1830.
The \l/2 correction factor is Not present.
;
_exptl_crystal_colour colourless
_exptl_crystal_density_diffrn 2.560
_exptl_crystal_description needle
_exptl_crystal_F_000 1424
_exptl_crystal_size_max 0.185
_exptl_crystal_size_mid 0.067
_exptl_crystal_size_min 0.033
_refine_diff_density_max 1.639
_refine_diff_density_min -1.844
_refine_diff_density_rms 0.332
_refine_ls_extinction_method none
_refine_ls_goodness_of_fit_ref 0.971
_refine_ls_hydrogen_treatment constr
_refine_ls_matrix_type full
_refine_ls_number_parameters 331
_refine_ls_number_reflns 10015
_refine_ls_number_restraints 0
_refine_ls_restrained_S_all 0.971
_refine_ls_R_factor_all 0.0441
_refine_ls_R_factor_gt 0.0315
_refine_ls_shift/su_max 0.002
_refine_ls_shift/su_mean 0.000
_refine_ls_structure_factor_coef Fsqd
_refine_ls_weighting_details 'w=1/[\s^2^(Fo^2^)+(0.0570P)^2^+4.4410P] where P=(Fo^2^+2Fc^2^)/3'
_refine_ls_weighting_scheme calc
_refine_ls_wR_factor_gt 0.0847
_refine_ls_wR_factor_ref 0.0951
_reflns_Friedel_coverage 0.000
_reflns_number_gt 8432
_reflns_number_total 10015
_reflns_threshold_expression 'I > 2\s(I)'
_cod_data_source_file ja8b08691_si_002.cif
_cod_data_source_block 2,6-dmpzPb2Br10
_cod_database_code 4133146
_shelxl_version_number 2013-4
_shelx_space_group_comment
;
The symmetry employed for this shelxl refinement is uniquely defined
by the following loop, which should always be used as a source of
symmetry information in preference to the above space-group names.
They are only intended as comments.
;
_shelx_estimated_absorpt_t_max 0.585
_shelx_estimated_absorpt_t_min 0.134
_olex2_refinement_description
;
1. Fixed Uiso
 At 1.2 times of:
  All C(H) groups, All C(H,H) groups, All N(H,H) groups
 At 1.5 times of:
  All C(H,H,H) groups
2.a Ternary CH refined with riding coordinates:
 C2(H2), C5(H5), C8(H8), C11(H11), C14(H14), C17(H17)
2.b Secondary CH2 refined with riding coordinates:
 N1(H1A,H1B), N2(H2A,H2B), C3(H3A,H3B), C4(H4A,H4B), N3(H3C,H3D), N4(H4C,H4D),
 C9(H9A,H9B), C10(H10A,H10B), N5(H5A,H5B), N6(H6D,H6E), C15(H15A,H15B),
 C16(H16A,H16B)
2.c Idealised Me refined as rotating group:
 C1(H1C,H1D,H1E), C6(H6A,H6B,H6C), C7(H7A,H7B,H7C), C12(H12A,H12B,H12C),
 C13(H13A,H13B,H13C), C18(H18A,H18B,H18C)
;
_olex2_submission_special_instructions 'No special instructions were received'

loop_
_space_group_symop_operation_xyz
'x, y, z'
'-x, -y, -z'

loop_
_atom_site_label
_atom_site_type_symbol
_atom_site_fract_x
_atom_site_fract_y
_atom_site_fract_z
_atom_site_U_iso_or_equiv
_atom_site_adp_type
_atom_site_occupancy
_atom_site_site_symmetry_order
_atom_site_calc_flag
_atom_site_refinement_flags_posn
Pb1 Pb 0.69459(3) 0.69055(2) 0.16293(2) 0.02479(6) Uani 1 1 d .
Br1 Br 0.70166(10) 0.86684(4) 0.05680(3) 0.03333(14) Uani 1 1 d .
Br2 Br 0.72900(10) 0.61753(4) 0.05102(3) 0.03742(15) Uani 1 1 d .
Br3 Br 0.20113(9) 0.69282(4) 0.17976(3) 0.03052(13) Uani 1 1 d .
Br4 Br 0.65463(9) 0.77478(5) 0.28083(4) 0.04461(18) Uani 1 1 d .
Br5 Br 0.67383(9) 0.52686(4) 0.26396(4) 0.04048(17) Uani 1 1 d .
Pb2 Pb 1.47053(3) 0.86506(2) 0.57102(2) 0.02483(6) Uani 1 1 d .
Br6 Br 1.51706(8) 0.95215(4) 0.41182(3) 0.02829(13) Uani 1 1 d .
Br7 Br 1.48387(11) 0.71693(4) 0.53487(3) 0.03794(15) Uani 1 1 d .
Br8 Br 0.99700(9) 0.88497(4) 0.57693(3) 0.03236(14) Uani 1 1 d .
Br9 Br 1.42698(9) 0.76721(4) 0.71821(3) 0.03102(14) Uani 1 1 d .
Br10 Br -0.12429(9) 0.83658(4) -0.17945(3) 0.03257(14) Uani 1 1 d .
N1 N 1.1493(7) 0.8025(3) 0.3054(2) 0.0247(10) Uani 1 1 d .
H1A H 1.2614 0.7750 0.2829 0.030 Uiso 1 1 calc R
H1B H 1.0102 0.7874 0.2934 0.030 Uiso 1 1 calc R
N2 N 1.0245(8) 0.9069(3) 0.3916(3) 0.0284(11) Uani 1 1 d .
H2A H 0.9128 0.9341 0.4146 0.034 Uiso 1 1 calc R
H2B H 1.1641 0.9214 0.4038 0.034 Uiso 1 1 calc R
C1 C 1.1599(10) 0.9184(4) 0.1997(3) 0.0342(14) Uani 1 1 d .
H1C H 1.2766 0.8943 0.1769 0.051 Uiso 1 1 calc GR
H1D H 1.1673 0.9781 0.1820 0.051 Uiso 1 1 calc GR
H1E H 1.0236 0.8992 0.1903 0.051 Uiso 1 1 calc GR
C2 C 1.1790(8) 0.8930(4) 0.2775(3) 0.0242(11) Uani 1 1 d .
H2 H 1.3252 0.9073 0.2859 0.029 Uiso 1 1 calc R
C3 C 1.0153(9) 0.9379(4) 0.3150(3) 0.0306(13) Uani 1 1 d .
H3A H 1.0459 0.9973 0.2995 0.037 Uiso 1 1 calc R
H3B H 0.8705 0.9293 0.3030 0.037 Uiso 1 1 calc R
C4 C 0.9929(9) 0.8148(4) 0.4181(3) 0.0302(13) Uani 1 1 d .
H4A H 1.0050 0.7967 0.4684 0.036 Uiso 1 1 calc R
H4B H 0.8486 0.8005 0.4095 0.036 Uiso 1 1 calc R
C5 C 1.1576(9) 0.7711(4) 0.3824(3) 0.0281(12) Uani 1 1 d .
H5 H 1.3020 0.7827 0.3943 0.034 Uiso 1 1 calc R
C6 C 1.1214(14) 0.6783(5) 0.4052(4) 0.0509(19) Uani 1 1 d .
H6A H 0.9807 0.6661 0.3935 0.076 Uiso 1 1 calc GR
H6B H 1.1292 0.6575 0.4551 0.076 Uiso 1 1 calc GR
H6C H 1.2310 0.6521 0.3815 0.076 Uiso 1 1 calc GR
N3 N 0.1831(7) 0.4685(3) 0.2572(3) 0.0252(10) Uani 1 1 d .
H3C H 0.0411 0.4945 0.2538 0.030 Uiso 1 1 calc R
H3D H 0.2905 0.5124 0.2496 0.030 Uiso 1 1 calc R
N4 N 0.0668(8) 0.2996(3) 0.2850(3) 0.0317(11) Uani 1 1 d .
H4C H -0.0442 0.2572 0.2922 0.038 Uiso 1 1 calc R
H4D H 0.2069 0.2722 0.2884 0.038 Uiso 1 1 calc R
C7 C 0.2105(11) 0.4859(4) 0.1301(4) 0.0417(16) Uani 1 1 d .
H7A H 0.0679 0.5098 0.1263 0.062 Uiso 1 1 calc GR
H7B H 0.2403 0.4571 0.0949 0.062 Uiso 1 1 calc GR
H7C H 0.3161 0.5294 0.1233 0.062 Uiso 1 1 calc GR
C8 C 0.2218(9) 0.4261(4) 0.2012(3) 0.0265(12) Uani 1 1 d .
H8 H 0.3669 0.4014 0.2040 0.032 Uiso 1 1 calc R
C9 C 0.0592(10) 0.3584(4) 0.2140(3) 0.0330(14) Uani 1 1 d .
H9A H 0.0871 0.3284 0.1790 0.040 Uiso 1 1 calc R
H9B H -0.0848 0.3824 0.2093 0.040 Uiso 1 1 calc R
C10 C 0.0322(9) 0.3428(4) 0.3401(3) 0.0322(13) Uani 1 1 d .
H10A H 0.0438 0.3030 0.3858 0.039 Uiso 1 1 calc R
H10B H -0.1130 0.3660 0.3395 0.039 Uiso 1 1 calc R
C11 C 0.1938(9) 0.4109(4) 0.3296(3) 0.0273(12) Uani 1 1 d .
H11 H 0.3396 0.3868 0.3339 0.033 Uiso 1 1 calc R
C12 C 0.1490(12) 0.4584(5) 0.3822(4) 0.0424(16) Uani 1 1 d .
H12A H 0.2584 0.5006 0.3752 0.064 Uiso 1 1 calc GR
H12B H 0.1506 0.4211 0.4288 0.064 Uiso 1 1 calc GR
H12C H 0.0090 0.4843 0.3767 0.064 Uiso 1 1 calc GR
N5 N 0.3624(7) 0.8192(3) -0.1267(2) 0.0239(10) Uani 1 1 d .
H5A H 0.2260 0.8177 -0.1470 0.029 Uiso 1 1 calc R
H5B H 0.4789 0.8144 -0.1613 0.029 Uiso 1 1 calc R
N6 N 0.2159(8) 0.8352(3) 0.0078(3) 0.0329(12) Uani 1 1 d .
H6D H 0.3522 0.8364 0.0283 0.039 Uiso 1 1 calc R
H6E H 0.0988 0.8395 0.0424 0.039 Uiso 1 1 calc R
C13 C 0.3640(11) 0.9693(4) -0.1778(4) 0.0396(16) Uani 1 1 d .
H13A H 0.4808 0.9651 -0.2118 0.059 Uiso 1 1 calc GR
H13B H 0.3716 1.0223 -0.1682 0.059 Uiso 1 1 calc GR
H13C H 0.2277 0.9645 -0.1961 0.059 Uiso 1 1 calc GR
C14 C 0.3825(9) 0.9007(4) -0.1113(3) 0.0256(12) Uani 1 1 d .
H14 H 0.5248 0.9041 -0.0941 0.031 Uiso 1 1 calc R
C15 C 0.2074(9) 0.9077(4) -0.0558(3) 0.0320(13) Uani 1 1 d .
H15A H 0.2264 0.9590 -0.0434 0.038 Uiso 1 1 calc R
H15B H 0.0665 0.9094 -0.0741 0.038 Uiso 1 1 calc R
C16 C 0.1966(10) 0.7559(4) -0.0093(3) 0.0347(14) Uani 1 1 d .
H16A H 0.0557 0.7530 -0.0265 0.042 Uiso 1 1 calc R
H16B H 0.2059 0.7100 0.0329 0.042 Uiso 1 1 calc R
C17 C 0.3709(9) 0.7473(4) -0.0638(3) 0.0272(12) Uani 1 1 d .
H17 H 0.5126 0.7464 -0.0450 0.033 Uiso 1 1 calc R
C18 C 0.3410(12) 0.6679(4) -0.0827(4) 0.0415(16) Uani 1 1 d .
H18A H 0.1978 0.6664 -0.0975 0.062 Uiso 1 1 calc GR
H18B H 0.3591 0.6212 -0.0424 0.062 Uiso 1 1 calc GR
H18C H 0.4468 0.6651 -0.1202 0.062 Uiso 1 1 calc GR

loop_
_atom_site_aniso_label
_atom_site_aniso_U_11
_atom_site_aniso_U_22
_atom_site_aniso_U_33
_atom_site_aniso_U_23
_atom_site_aniso_U_13
_atom_site_aniso_U_12
Pb1 0.01942(10) 0.02523(12) 0.02911(12) -0.00676(9) -0.00166(8) -0.00024(8)
Br1 0.0278(3) 0.0296(3) 0.0409(3) -0.0076(3) -0.0011(2) -0.0018(2)
Br2 0.0375(3) 0.0417(4) 0.0366(3) -0.0156(3) -0.0073(3) 0.0027(3)
Br3 0.0230(3) 0.0368(3) 0.0346(3) -0.0148(3) -0.0019(2) 0.0000(2)
Br4 0.0169(3) 0.0744(5) 0.0580(4) -0.0434(4) -0.0046(3) 0.0016(3)
Br5 0.0199(3) 0.0340(3) 0.0559(4) 0.0067(3) -0.0045(3) -0.0008(2)
Pb2 0.02127(11) 0.02532(12) 0.02710(11) -0.00621(8) -0.00175(8) 0.00049(8)
Br6 0.0193(3) 0.0316(3) 0.0356(3) -0.0123(2) -0.0016(2) 0.0002(2)
Br7 0.0478(4) 0.0307(3) 0.0376(3) -0.0125(3) -0.0075(3) 0.0045(3)
Br8 0.0258(3) 0.0323(3) 0.0380(3) -0.0083(3) -0.0026(2) 0.0023(2)
Br9 0.0209(3) 0.0453(4) 0.0264(3) -0.0092(2) -0.0030(2) -0.0001(2)
Br10 0.0175(3) 0.0364(3) 0.0480(4) -0.0182(3) -0.0044(2) 0.0005(2)
N1 0.017(2) 0.030(3) 0.029(2) -0.012(2) 0.0018(17) 0.0013(19)
N2 0.021(2) 0.035(3) 0.033(3) -0.017(2) -0.0006(19) 0.002(2)
C1 0.033(3) 0.040(4) 0.028(3) -0.008(3) 0.003(2) -0.003(3)
C2 0.017(2) 0.028(3) 0.028(3) -0.009(2) -0.002(2) 0.001(2)
C3 0.025(3) 0.033(3) 0.035(3) -0.014(3) 0.000(2) 0.000(2)
C4 0.025(3) 0.041(4) 0.025(3) -0.010(3) 0.002(2) -0.005(3)
C5 0.027(3) 0.031(3) 0.026(3) -0.007(2) -0.005(2) -0.003(2)
C6 0.067(5) 0.031(4) 0.049(4) 0.001(3) -0.010(4) -0.006(4)
N3 0.017(2) 0.022(2) 0.037(3) -0.007(2) -0.0051(18) 0.0013(18)
N4 0.023(2) 0.019(2) 0.050(3) -0.006(2) -0.005(2) 0.000(2)
C7 0.044(4) 0.037(4) 0.041(4) -0.007(3) 0.004(3) -0.004(3)
C8 0.021(3) 0.026(3) 0.033(3) -0.010(2) -0.001(2) 0.003(2)
C9 0.036(3) 0.026(3) 0.038(3) -0.009(3) -0.011(3) -0.002(3)
C10 0.025(3) 0.023(3) 0.044(4) -0.003(3) 0.002(2) 0.000(2)
C11 0.019(3) 0.025(3) 0.035(3) -0.003(2) -0.006(2) 0.003(2)
C12 0.043(4) 0.048(4) 0.041(4) -0.020(3) -0.006(3) 0.005(3)
N5 0.021(2) 0.028(3) 0.022(2) -0.0073(19) 0.0003(17) 0.0005(19)
N6 0.029(3) 0.044(3) 0.029(3) -0.017(2) 0.003(2) -0.009(2)
C13 0.032(3) 0.030(3) 0.048(4) 0.003(3) -0.004(3) -0.001(3)
C14 0.020(3) 0.024(3) 0.032(3) -0.008(2) -0.002(2) -0.006(2)
C15 0.025(3) 0.035(3) 0.038(3) -0.016(3) 0.002(2) 0.000(3)
C16 0.033(3) 0.043(4) 0.026(3) -0.005(3) -0.003(2) -0.003(3)
C17 0.029(3) 0.026(3) 0.025(3) -0.004(2) -0.010(2) 0.007(2)
C18 0.051(4) 0.032(4) 0.043(4) -0.011(3) -0.010(3) 0.004(3)

loop_
_atom_type_symbol
_atom_type_description
_atom_type_scat_dispersion_real
_atom_type_scat_dispersion_imag
_atom_type_scat_source
C C 0.0033 0.0016 'International Tables Vol C Tables 4.2.6.8 and 6.1.1.4'
H H 0.0000 0.0000 'International Tables Vol C Tables 4.2.6.8 and 6.1.1.4'
N N 0.0061 0.0033 'International Tables Vol C Tables 4.2.6.8 and 6.1.1.4'
Br Br -0.2901 2.4595 'International Tables Vol C Tables 4.2.6.8 and 6.1.1.4'
Pb Pb -3.3944 10.1111 'International Tables Vol C Tables 4.2.6.8 and 6.1.1.4'

loop_
_geom_angle_atom_site_label_1
_geom_angle_atom_site_label_2
_geom_angle_atom_site_label_3
_geom_angle
_geom_angle_site_symmetry_3
Br1 Pb1 Br3 93.416(17) 1_655
Br2 Pb1 Br1 90.31(2) .
Br2 Pb1 Br3 96.025(18) .
Br2 Pb1 Br3 96.100(18) 1_655
Br2 Pb1 Br4 178.23(2) .
Br2 Pb1 Br5 90.57(2) .
Br3 Pb1 Br1 90.576(17) .
Br3 Pb1 Br3 167.21(2) 1_655
Br3 Pb1 Br4 83.655(17) .
Br4 Pb1 Br1 87.95(2) .
Br4 Pb1 Br3 84.349(16) 1_655
Br5 Pb1 Br1 178.120(18) .
Br5 Pb1 Br3 88.142(17) 1_655
Br5 Pb1 Br3 87.680(17) .
Br5 Pb1 Br4 91.16(2) .
Pb1 Br3 Pb1 167.21(2) 1_455
Br6 Pb2 Br6 85.273(17) 2_876
Br7 Pb2 Br6 171.181(19) 2_876
Br7 Pb2 Br6 86.216(19) .
Br7 Pb2 Br8 96.80(2) .
Br7 Pb2 Br9 88.18(2) .
Br8 Pb2 Br6 91.579(17) .
Br8 Pb2 Br6 85.742(17) 2_876
Br9 Pb2 Br6 174.396(19) .
Br9 Pb2 Br6 100.330(18) 2_876
Br9 Pb2 Br8 88.983(17) .
Pb2 Br6 Pb2 94.727(17) 2_876
H1A N1 H1B 107.7 .
C2 N1 H1A 108.8 .
C2 N1 H1B 108.8 .
C2 N1 C5 113.9(4) .
C5 N1 H1A 108.8 .
C5 N1 H1B 108.8 .
H2A N2 H2B 107.9 .
C3 N2 H2A 109.2 .
C3 N2 H2B 109.2 .
C3 N2 C4 112.1(4) .
C4 N2 H2A 109.2 .
C4 N2 H2B 109.2 .
H1C C1 H1D 109.5 .
H1C C1 H1E 109.5 .
H1D C1 H1E 109.5 .
C2 C1 H1C 109.5 .
C2 C1 H1D 109.5 .
C2 C1 H1E 109.5 .
N1 C2 C1 109.5(5) .
N1 C2 H2 108.5 .
N1 C2 C3 110.2(5) .
C1 C2 H2 108.5 .
C1 C2 C3 111.6(5) .
C3 C2 H2 108.5 .
N2 C3 C2 110.6(5) .
N2 C3 H3A 109.5 .
N2 C3 H3B 109.5 .
C2 C3 H3A 109.5 .
C2 C3 H3B 109.5 .
H3A C3 H3B 108.1 .
N2 C4 H4A 109.5 .
N2 C4 H4B 109.5 .
H4A C4 H4B 108.1 .
C5 C4 N2 110.7(5) .
C5 C4 H4A 109.5 .
C5 C4 H4B 109.5 .
N1 C5 C4 109.7(5) .
N1 C5 H5 108.7 .
N1 C5 C6 109.2(5) .
C4 C5 H5 108.7 .
C4 C5 C6 111.7(6) .
C6 C5 H5 108.7 .
C5 C6 H6A 109.5 .
C5 C6 H6B 109.5 .
C5 C6 H6C 109.5 .
H6A C6 H6B 109.5 .
H6A C6 H6C 109.5 .
H6B C6 H6C 109.5 .
H3C N3 H3D 107.8 .
C8 N3 H3C 108.9 .
C8 N3 H3D 108.9 .
C8 N3 C11 113.2(5) .
C11 N3 H3C 108.9 .
C11 N3 H3D 108.9 .
H4C N4 H4D 108.0 .
C9 N4 H4C 109.3 .
C9 N4 H4D 109.3 .
C10 N4 H4C 109.3 .
C10 N4 H4D 109.3 .
C10 N4 C9 111.4(5) .
H7A C7 H7B 109.5 .
H7A C7 H7C 109.5 .
H7B C7 H7C 109.5 .
C8 C7 H7A 109.5 .
C8 C7 H7B 109.5 .
C8 C7 H7C 109.5 .
N3 C8 C7 111.3(5) .
N3 C8 H8 108.6 .
N3 C8 C9 108.5(5) .
C7 C8 H8 108.6 .
C9 C8 C7 111.1(5) .
C9 C8 H8 108.6 .
N4 C9 H9A 109.4 .
N4 C9 H9B 109.4 .
C8 C9 N4 111.4(5) .
C8 C9 H9A 109.4 .
C8 C9 H9B 109.4 .
H9A C9 H9B 108.0 .
N4 C10 H10A 109.4 .
N4 C10 H10B 109.4 .
N4 C10 C11 111.3(5) .
H10A C10 H10B 108.0 .
C11 C10 H10A 109.4 .
C11 C10 H10B 109.4 .
N3 C11 H11 109.2 .
N3 C11 C12 109.4(5) .
C10 C11 N3 108.5(5) .
C10 C11 H11 109.2 .
C10 C11 C12 111.3(5) .
C12 C11 H11 109.2 .
C11 C12 H12A 109.5 .
C11 C12 H12B 109.5 .
C11 C12 H12C 109.5 .
H12A C12 H12B 109.5 .
H12A C12 H12C 109.5 .
H12B C12 H12C 109.5 .
H5A N5 H5B 107.8 .
C14 N5 H5A 109.0 .
C14 N5 H5B 109.0 .
C17 N5 H5A 109.0 .
C17 N5 H5B 109.0 .
C17 N5 C14 112.9(4) .
H6D N6 H6E 108.0 .
C15 N6 H6D 109.4 .
C15 N6 H6E 109.4 .
C16 N6 H6D 109.4 .
C16 N6 H6E 109.4 .
C16 N6 C15 111.3(5) .
H13A C13 H13B 109.5 .
H13A C13 H13C 109.5 .
H13B C13 H13C 109.5 .
C14 C13 H13A 109.5 .
C14 C13 H13B 109.5 .
C14 C13 H13C 109.5 .
N5 C14 C13 108.7(5) .
N5 C14 H14 109.3 .
N5 C14 C15 109.5(4) .
C13 C14 H14 109.3 .
C13 C14 C15 110.9(5) .
C15 C14 H14 109.3 .
N6 C15 C14 110.3(5) .
N6 C15 H15A 109.6 .
N6 C15 H15B 109.6 .
C14 C15 H15A 109.6 .
C14 C15 H15B 109.6 .
H15A C15 H15B 108.1 .
N6 C16 H16A 109.3 .
N6 C16 H16B 109.3 .
N6 C16 C17 111.4(5) .
H16A C16 H16B 108.0 .
C17 C16 H16A 109.3 .
C17 C16 H16B 109.3 .
N5 C17 C16 109.2(5) .
N5 C17 H17 109.2 .
N5 C17 C18 109.9(5) .
C16 C17 H17 109.2 .
C18 C17 C16 110.2(5) .
C18 C17 H17 109.2 .
C17 C18 H18A 109.5 .
C17 C18 H18B 109.5 .
C17 C18 H18C 109.5 .
H18A C18 H18B 109.5 .
H18A C18 H18C 109.5 .
H18B C18 H18C 109.5 .

loop_
_geom_bond_atom_site_label_1
_geom_bond_atom_site_label_2
_geom_bond_distance
_geom_bond_site_symmetry_2
Pb1 Br1 3.1337(7) .
Pb1 Br2 2.8458(7) .
Pb1 Br3 3.2132(6) 1_655
Pb1 Br3 3.0714(6) .
Pb1 Br4 3.0804(7) .
Pb1 Br5 2.9297(7) .
Br3 Pb1 3.2132(6) 1_455
Pb2 Br6 3.1120(6) .
Pb2 Br6 3.2052(7) 2_876
Pb2 Br7 2.7932(7) .
Pb2 Br8 2.9652(6) .
Pb2 Br9 2.9453(6) .
Br6 Pb2 3.2052(7) 2_876
N1 H1A 0.9800 .
N1 H1B 0.9800 .
N1 C2 1.482(7) .
N1 C5 1.493(7) .
N2 H2A 0.9800 .
N2 H2B 0.9800 .
N2 C3 1.487(8) .
N2 C4 1.506(8) .
C1 H1C 0.9700 .
C1 H1D 0.9700 .
C1 H1E 0.9700 .
C1 C2 1.515(8) .
C2 H2 0.9900 .
C2 C3 1.531(8) .
C3 H3A 0.9800 .
C3 H3B 0.9800 .
C4 H4A 0.9800 .
C4 H4B 0.9800 .
C4 C5 1.501(9) .
C5 H5 0.9900 .
C5 C6 1.518(9) .
C6 H6A 0.9700 .
C6 H6B 0.9700 .
C6 H6C 0.9700 .
N3 H3C 0.9800 .
N3 H3D 0.9800 .
N3 C8 1.496(7) .
N3 C11 1.511(7) .
N4 H4C 0.9800 .
N4 H4D 0.9800 .
N4 C9 1.494(8) .
N4 C10 1.489(8) .
C7 H7A 0.9700 .
C7 H7B 0.9700 .
C7 H7C 0.9700 .
C7 C8 1.506(9) .
C8 H8 0.9900 .
C8 C9 1.498(8) .
C9 H9A 0.9800 .
C9 H9B 0.9800 .
C10 H10A 0.9800 .
C10 H10B 0.9800 .
C10 C11 1.503(8) .
C11 H11 0.9900 .
C11 C12 1.504(9) .
C12 H12A 0.9700 .
C12 H12B 0.9700 .
C12 H12C 0.9700 .
N5 H5A 0.9800 .
N5 H5B 0.9800 .
N5 C14 1.505(7) .
N5 C17 1.490(7) .
N6 H6D 0.9800 .
N6 H6E 0.9800 .
N6 C15 1.504(8) .
N6 C16 1.484(9) .
C13 H13A 0.9700 .
C13 H13B 0.9700 .
C13 H13C 0.9700 .
C13 C14 1.514(8) .
C14 H14 0.9900 .
C14 C15 1.519(8) .
C15 H15A 0.9800 .
C15 H15B 0.9800 .
C16 H16A 0.9800 .
C16 H16B 0.9800 .
C16 C17 1.509(8) .
C17 H17 0.9900 .
C17 C18 1.513(9) .
C18 H18A 0.9700 .
C18 H18B 0.9700 .
C18 H18C 0.9700 .

loop_
_geom_torsion_atom_site_label_1
_geom_torsion_atom_site_label_2
_geom_torsion_atom_site_label_3
_geom_torsion_atom_site_label_4
_geom_torsion
N1 C2 C3 N2 53.3(6)
N2 C4 C5 N1 -55.5(6)
N2 C4 C5 C6 -176.7(5)
C1 C2 C3 N2 175.2(4)
C2 N1 C5 C4 56.2(6)
C2 N1 C5 C6 179.0(5)
C3 N2 C4 C5 57.2(6)
C4 N2 C3 C2 -55.5(6)
C5 N1 C2 C1 -178.0(4)
C5 N1 C2 C3 -54.9(6)
N3 C8 C9 N4 -56.3(6)
N4 C10 C11 N3 55.5(6)
N4 C10 C11 C12 175.9(5)
C7 C8 C9 N4 -179.0(5)
C8 N3 C11 C10 -57.4(6)
C8 N3 C11 C12 -178.9(5)
C9 N4 C10 C11 -56.8(6)
C10 N4 C9 C8 57.2(7)
C11 N3 C8 C7 -179.7(5)
C11 N3 C8 C9 57.7(6)
N5 C14 C15 N6 55.3(6)
N6 C16 C17 N5 -56.5(6)
N6 C16 C17 C18 -177.3(5)
C13 C14 C15 N6 175.2(5)
C14 N5 C17 C16 56.7(6)
C14 N5 C17 C18 177.8(5)
C15 N6 C16 C17 57.8(6)
C16 N6 C15 C14 -56.9(6)
C17 N5 C14 C13 -178.0(5)
C17 N5 C14 C15 -56.8(6)
